data_7063412
loop_
_publ_author_name
'Narayanaswamy, Srinivasan'
'Bhargavi, G.'
'Rajasekharan, M. V.'

_publ_section_title
;
 Exploring supramolecular architectures in Mn(iii) two-compartment o-vanhd
 Schiff base complexes: insights from apical aqua ligands and bond valence
 sum analysis
;
_journal_issue 34
_journal_name_full 'New Journal of Chemistry'
_journal_page_first 15215
_journal_page_last 15226
_journal_paper_doi 10.1039/D4NJ02177K
_journal_volume 48
_journal_year 2024
_chemical_absolute_configuration rmad
_chemical_formula_moiety 'C23 H26 Mn N3 O5 S, 2(C2 H3 N)'
_chemical_formula_sum 'C27 H32 Mn N5 O5 S'
_chemical_formula_weight 593.58
_chemical_name_common '[Mn(O-Vanen)(H2O)NCS]2.4CH3CN'
_space_group_IT_number 1
_space_group_name_Hall 'P 1'
_space_group_name_H-M_alt 'P 1'
_symmetry_cell_setting triclinic
_symmetry_space_group_name_Hall 'P 1'
_symmetry_space_group_name_H-M 'P 1'
_atom_sites_solution_hydrogens geom
_atom_sites_solution_primary direct
_atom_sites_solution_secondary difmap
_audit_block_doi 10.5517/ccdc.csd.cc2fw8f1
_audit_creation_method SHELXL-97
_audit_update_record
;
2023-05-04 deposited with the CCDC.	2024-07-31 downloaded from the CCDC.
;
_cell_angle_alpha 111.594(7)
_cell_angle_beta 113.520(8)
_cell_angle_gamma 92.114(5)
_cell_formula_units_Z 2
_cell_length_a 11.2233(9)
_cell_length_b 11.4457(6)
_cell_length_c 13.8029(12)
_cell_measurement_reflns_used 2379
_cell_measurement_temperature 298
_cell_measurement_theta_max 28.8891
_cell_measurement_theta_min 3.0086
_cell_volume 1476.2(2)
_computing_structure_refinement 'SHELXL-97 (Sheldrick, 1997)'
_diffrn_ambient_temperature 298
_diffrn_measured_fraction_theta_full 0.999
_diffrn_measured_fraction_theta_max 0.849
_diffrn_measurement_device_type 'Xcalibur, Eos, Gemini'
_diffrn_measurement_method '\w scans'
_diffrn_radiation_monochromator graphite
_diffrn_radiation_source 'fine-focus sealed tube'
_diffrn_radiation_type MoK\a
_diffrn_radiation_wavelength 0.71073
_diffrn_reflns_av_R_equivalents 0.0482
_diffrn_reflns_av_sigmaI/netI 0.1119
_diffrn_reflns_limit_h_max 15
_diffrn_reflns_limit_h_min -14
_diffrn_reflns_limit_k_max 14
_diffrn_reflns_limit_k_min -15
_diffrn_reflns_limit_l_max 17
_diffrn_reflns_limit_l_min -16
_diffrn_reflns_number 11127
_diffrn_reflns_theta_full 25.00
_diffrn_reflns_theta_max 28.95
_diffrn_reflns_theta_min 3.01
_exptl_absorpt_coefficient_mu 0.561
_exptl_absorpt_correction_T_max 1.00000
_exptl_absorpt_correction_T_min 0.95615
_exptl_absorpt_correction_type multi-scan
_exptl_absorpt_process_details sadabs
_exptl_crystal_colour RED
_exptl_crystal_density_diffrn 1.335
_exptl_crystal_density_method 'not measured'
_exptl_crystal_description RECTANGLE
_exptl_crystal_F_000 620
_exptl_crystal_size_max 0.22
_exptl_crystal_size_mid 0.19
_exptl_crystal_size_min 0.16
_refine_diff_density_max 0.312
_refine_diff_density_min -0.369
_refine_diff_density_rms 0.056
_refine_ls_abs_structure_details 'Flack H D (1983), Acta Cryst. A39, 876-881'
_refine_ls_abs_structure_Flack -0.03(3)
_refine_ls_extinction_method none
_refine_ls_goodness_of_fit_ref 0.983
_refine_ls_hydrogen_treatment mixed
_refine_ls_matrix_type full
_refine_ls_number_parameters 727
_refine_ls_number_reflns 8213
_refine_ls_number_restraints 9
_refine_ls_restrained_S_all 0.983
_refine_ls_R_factor_all 0.1335
_refine_ls_R_factor_gt 0.0661
_refine_ls_shift/su_max 0.001
_refine_ls_shift/su_mean 0.000
_refine_ls_structure_factor_coef Fsqd
_refine_ls_weighting_details 'calc w=1/[\s^2^(Fo^2^)+(0.0123P)^2^+0.0000P] where P=(Fo^2^+2Fc^2^)/3'
_refine_ls_weighting_scheme calc
_refine_ls_wR_factor_gt 0.0787
_refine_ls_wR_factor_ref 0.1018
_reflns_number_gt 4481
_reflns_number_total 8213
_reflns_threshold_expression >2sigma(I)
_cod_data_source_file d4nj02177k2.cif
_cod_data_source_block mvr183
_cod_depositor_comments
;
The following automatic conversions were performed:

data item '_geom_angle_publ_flag' value 'Y' was changed to 'y' in
accordance with the
/home/data/users/saulius/crontab/automatic-downloads/rss-feeds/RSC/lib/dictionaries/cif_core.dic
dictionary named 'cif_core.dic' version 2.4.2 last updated on
2011-04-26 (34 times).

data item '_geom_bond_publ_flag' value 'Y' was changed to 'y' in
accordance with the
/home/data/users/saulius/crontab/automatic-downloads/rss-feeds/RSC/lib/dictionaries/cif_core.dic
dictionary named 'cif_core.dic' version 2.4.2 last updated on
2011-04-26 (16 times).

data item '_symmetry_cell_setting' value 'TRICLINIC' was changed to
'triclinic' in accordance with the
/home/data/users/saulius/crontab/automatic-downloads/rss-feeds/RSC/lib/dictionaries/cif_core.dic
dictionary named 'cif_core.dic' version 2.4.2 last updated on
2011-04-26.

Automatic conversion script
Id: cif_fix_values 8170 2020-07-09 18:12:32Z antanas 

 Adding full bibliography for 7063412--7063414.cif.
;
_cod_original_cell_volume 1476.16(19)
_cod_database_code 7063412

loop_
_symmetry_equiv_pos_as_xyz
'x, y, z'

loop_
_atom_site_label
_atom_site_type_symbol
_atom_site_fract_x
_atom_site_fract_y
_atom_site_fract_z
_atom_site_U_iso_or_equiv
_atom_site_adp_type
_atom_site_occupancy
_atom_site_symmetry_multiplicity
_atom_site_calc_flag
_atom_site_refinement_flags
_atom_site_disorder_assembly
_atom_site_disorder_group
Mn1 Mn 0.49271(12) 0.51820(10) 0.62938(11) 0.0422(4) Uani 1 1 d . . .
Mn2 Mn 0.41873(12) 0.04493(10) 0.45031(11) 0.0445(4) Uani 1 1 d . . .
S1 S 0.8899(4) 0.8741(3) 0.8281(4) 0.1007(13) Uani 1 1 d . . .
S2 S 0.0317(4) -0.3293(3) 0.2302(3) 0.0801(10) Uani 1 1 d . . .
O1 O 0.5239(7) 0.4275(6) 0.4983(7) 0.050(2) Uani 1 1 d . . .
O2 O 0.6036(7) 0.4363(6) 0.7159(7) 0.051(2) Uani 1 1 d . . .
O3 O 0.6168(8) 0.2966(6) 0.3604(7) 0.060(2) Uani 1 1 d . . .
O4 O 0.7738(8) 0.3110(7) 0.7975(7) 0.060(2) Uani 1 1 d . . .
O5 O 0.3100(8) 0.3606(6) 0.5591(7) 0.0499(19) Uani 1 1 d D . .
O6 O 0.3209(7) 0.1387(6) 0.3721(6) 0.0454(19) Uani 1 1 d . . .
O7 O 0.3782(8) 0.1202(6) 0.5763(7) 0.051(2) Uani 1 1 d . . .
O8 O 0.1427(8) 0.2589(7) 0.2928(7) 0.068(2) Uani 1 1 d . . .
O9 O 0.3019(8) 0.2614(7) 0.7269(7) 0.063(2) Uani 1 1 d . . .
O10 O 0.6061(8) 0.2067(6) 0.5401(7) 0.051(2) Uani 1 1 d D . .
N1 N 0.3578(8) 0.5932(7) 0.5388(7) 0.0362(19) Uani 1 1 d . . .
N2 N 0.4444(8) 0.6136(7) 0.7563(7) 0.038(2) Uani 1 1 d . . .
N3 N 0.6578(10) 0.6871(8) 0.7080(9) 0.060(3) Uani 1 1 d . . .
N4 N 0.4899(9) -0.0253(7) 0.3343(8) 0.048(2) Uani 1 1 d . . .
N5 N 0.5339(9) -0.0542(7) 0.5235(8) 0.050(2) Uani 1 1 d . . .
N6 N 0.2510(11) -0.1235(9) 0.3521(9) 0.071(3) Uani 1 1 d . . .
C1 C 0.4847(10) 0.4415(9) 0.4008(10) 0.037(3) Uani 1 1 d . . .
C2 C 0.5317(11) 0.3685(9) 0.3197(10) 0.043(3) Uani 1 1 d . . .
C3 C 0.4937(12) 0.3767(10) 0.2187(11) 0.060(3) Uani 1 1 d . . .
H3 H 0.5271 0.3296 0.1682 0.072 Uiso 1 1 calc R . .
C4 C 0.4064(12) 0.4522(10) 0.1850(10) 0.062(3) Uani 1 1 d . . .
H4 H 0.3817 0.4563 0.1137 0.074 Uiso 1 1 calc R . .
C5 C 0.3574(12) 0.5210(10) 0.2604(11) 0.058(3) Uani 1 1 d . . .
H5 H 0.2977 0.5713 0.2385 0.069 Uiso 1 1 calc R . .
C6 C 0.3941(12) 0.5181(9) 0.3692(10) 0.043(3) Uani 1 1 d . . .
C7 C 0.3321(12) 0.5860(9) 0.4395(10) 0.051(3) Uani 1 1 d . . .
H7 H 0.2677 0.6281 0.4090 0.061 Uiso 1 1 calc R . .
C8 C 0.2745(8) 0.6503(7) 0.6009(8) 0.048(2) Uani 1 1 d . . .
H8 H 0.2085 0.5786 0.5848 0.058 Uiso 1 1 calc R . .
C9 C 0.3635(8) 0.7090(7) 0.7297(7) 0.045(2) Uani 1 1 d . . .
H9 H 0.4257 0.7842 0.7466 0.054 Uiso 1 1 calc R . .
C10 C 0.2868(11) 0.7568(9) 0.8000(10) 0.058(3) Uani 1 1 d . . .
H10A H 0.3479 0.7992 0.8821 0.070 Uiso 1 1 calc R . .
H10B H 0.2260 0.6847 0.7881 0.070 Uiso 1 1 calc R . .
C11 C 0.2081(10) 0.8518(8) 0.7612(8) 0.071(3) Uani 1 1 d . . .
H11A H 0.1524 0.8760 0.8008 0.085 Uiso 1 1 calc R . .
H11B H 0.2701 0.9291 0.7838 0.085 Uiso 1 1 calc R . .
C12 C 0.1223(9) 0.7955(8) 0.6319(8) 0.069(3) Uani 1 1 d . . .
H12A H 0.0805 0.8612 0.6115 0.083 Uiso 1 1 calc R . .
H12B H 0.0522 0.7261 0.6114 0.083 Uiso 1 1 calc R . .
C13 C 0.1979(12) 0.7442(10) 0.5608(11) 0.062(3) Uani 1 1 d . . .
H13A H 0.2593 0.8148 0.5712 0.075 Uiso 1 1 calc R . .
H13B H 0.1362 0.7008 0.4789 0.075 Uiso 1 1 calc R . .
C14 C 0.4856(11) 0.6061(8) 0.8538(10) 0.048(3) Uani 1 1 d . . .
H14 H 0.4538 0.6562 0.9045 0.057 Uiso 1 1 calc R . .
C15 C 0.5758(10) 0.5292(9) 0.8956(10) 0.041(3) Uani 1 1 d . . .
C16 C 0.6115(13) 0.5354(10) 1.0062(11) 0.063(4) Uani 1 1 d . . .
H16 H 0.5725 0.5846 1.0506 0.076 Uiso 1 1 calc R . .
C17 C 0.7012(12) 0.4719(10) 1.0505(10) 0.062(3) Uani 1 1 d . . .
H17 H 0.7261 0.4780 1.1253 0.075 Uiso 1 1 calc R . .
C18 C 0.7564(12) 0.3953(10) 0.9795(11) 0.064(4) Uani 1 1 d . . .
H18 H 0.8182 0.3508 1.0095 0.076 Uiso 1 1 calc R . .
C19 C 0.7240(12) 0.3837(11) 0.8708(11) 0.052(3) Uani 1 1 d . . .
C20 C 0.6318(11) 0.4507(10) 0.8231(10) 0.044(3) Uani 1 1 d . . .
C21 C 0.6786(12) 0.2283(11) 0.2902(11) 0.076(4) Uani 1 1 d . . .
H21A H 0.6115 0.1659 0.2168 0.114 Uiso 1 1 calc R . .
H21B H 0.7390 0.1852 0.3293 0.114 Uiso 1 1 calc R . .
H21C H 0.7266 0.2878 0.2775 0.114 Uiso 1 1 calc R . .
C22 C 0.8663(14) 0.2416(12) 0.8361(12) 0.086(4) Uani 1 1 d . . .
H22A H 0.9467 0.2999 0.8995 0.129 Uiso 1 1 calc R . .
H22B H 0.8852 0.1892 0.7736 0.129 Uiso 1 1 calc R . .
H22C H 0.8310 0.1875 0.8618 0.129 Uiso 1 1 calc R . .
C23 C 0.7539(12) 0.7653(10) 0.7579(11) 0.059(3) Uani 1 1 d . . .
C24 C 0.2847(12) 0.1210(9) 0.2642(10) 0.045(3) Uani 1 1 d . . .
C25 C 0.1887(13) 0.1872(10) 0.2172(11) 0.047(3) Uani 1 1 d . . .
C26 C 0.1479(12) 0.1760(11) 0.1029(10) 0.062(3) Uani 1 1 d . . .
H26 H 0.0828 0.2174 0.0722 0.075 Uiso 1 1 calc R . .
C27 C 0.2046(13) 0.1042(10) 0.0385(10) 0.068(4) Uani 1 1 d . . .
H27 H 0.1802 0.0989 -0.0360 0.082 Uiso 1 1 calc R . .
C28 C 0.2989(13) 0.0380(10) 0.0815(11) 0.062(3) Uani 1 1 d . . .
H28 H 0.3356 -0.0120 0.0352 0.075 Uiso 1 1 calc R . .
C29 C 0.3392(12) 0.0462(9) 0.1956(10) 0.053(3) Uani 1 1 d . . .
C30 C 0.4423(12) -0.0175(9) 0.2364(10) 0.051(3) Uani 1 1 d . . .
H30 H 0.4789 -0.0578 0.1863 0.062 Uiso 1 1 calc R . .
C31 C 0.6059(8) -0.0780(7) 0.3776(7) 0.045(2) Uani 1 1 d . . .
H31 H 0.6821 -0.0058 0.4331 0.054 Uiso 1 1 calc R . .
C32 C 0.5783(9) -0.1470(7) 0.4436(8) 0.048(2) Uani 1 1 d . . .
H32 H 0.5028 -0.2198 0.3875 0.058 Uiso 1 1 calc R . .
C33 C 0.6968(11) -0.2015(9) 0.5014(10) 0.054(3) Uani 1 1 d . . .
H33A H 0.6731 -0.2495 0.5385 0.064 Uiso 1 1 calc R . .
H33B H 0.7724 -0.1317 0.5603 0.064 Uiso 1 1 calc R . .
C34 C 0.7335(10) -0.2909(8) 0.4069(9) 0.066(3) Uani 1 1 d . . .
H34A H 0.8117 -0.3212 0.4433 0.079 Uiso 1 1 calc R . .
H34B H 0.6609 -0.3653 0.3531 0.079 Uiso 1 1 calc R . .
C35 C 0.7607(9) -0.2232(8) 0.3412(9) 0.066(3) Uani 1 1 d . . .
H35A H 0.7801 -0.2831 0.2811 0.079 Uiso 1 1 calc R . .
H35B H 0.8386 -0.1537 0.3938 0.079 Uiso 1 1 calc R . .
C36 C 0.6440(12) -0.1688(9) 0.2855(10) 0.068(4) Uani 1 1 d . . .
H36A H 0.5684 -0.2387 0.2269 0.081 Uiso 1 1 calc R . .
H36B H 0.6675 -0.1219 0.2474 0.081 Uiso 1 1 calc R . .
C37 C 0.5676(11) -0.0422(9) 0.6297(11) 0.047(3) Uani 1 1 d . . .
H37 H 0.6263 -0.0913 0.6558 0.057 Uiso 1 1 calc R . .
C38 C 0.5225(12) 0.0399(9) 0.7104(10) 0.047(3) Uani 1 1 d . . .
C39 C 0.5725(13) 0.0394(11) 0.8224(11) 0.061(4) Uani 1 1 d . . .
H39 H 0.6341 -0.0101 0.8419 0.073 Uiso 1 1 calc R . .
C40 C 0.5310(14) 0.1104(10) 0.9006(11) 0.067(3) Uani 1 1 d . . .
H40 H 0.5645 0.1098 0.9738 0.080 Uiso 1 1 calc R . .
C41 C 0.4377(13) 0.1851(10) 0.8720(10) 0.062(3) Uani 1 1 d . . .
H41 H 0.4074 0.2318 0.9253 0.075 Uiso 1 1 calc R . .
C42 C 0.3908(12) 0.1891(10) 0.7648(11) 0.052(3) Uani 1 1 d . . .
C43 C 0.4304(13) 0.1144(10) 0.6786(12) 0.049(3) Uani 1 1 d . . .
C44 C 0.0374(14) 0.3262(11) 0.2515(12) 0.085(4) Uani 1 1 d . . .
H44A H 0.0699 0.3878 0.2310 0.128 Uiso 1 1 calc R . .
H44B H 0.0120 0.3697 0.3121 0.128 Uiso 1 1 calc R . .
H44C H -0.0385 0.2649 0.1846 0.128 Uiso 1 1 calc R . .
C45 C 0.2514(13) 0.3331(11) 0.8050(11) 0.083(4) Uani 1 1 d . . .
H45A H 0.2000 0.2751 0.8165 0.124 Uiso 1 1 calc R . .
H45B H 0.1959 0.3841 0.7728 0.124 Uiso 1 1 calc R . .
H45C H 0.3241 0.3885 0.8782 0.124 Uiso 1 1 calc R . .
C46 C 0.1600(12) -0.2067(11) 0.3013(10) 0.056(3) Uani 1 1 d . . .
C47 C 0.070(2) 0.683(2) -0.0139(18) 0.276(16) Uani 1 1 d . . .
H47A H 0.0602 0.7601 -0.0267 0.414 Uiso 1 1 calc R . .
H47B H 0.0551 0.6921 0.0520 0.414 Uiso 1 1 calc R . .
H47C H 0.0066 0.6110 -0.0815 0.414 Uiso 1 1 calc R . .
C48 C 0.2039(16) 0.6633(16) 0.0081(14) 0.101(5) Uani 1 1 d . . .
N7 N 0.3063(15) 0.6540(12) 0.0254(13) 0.115(5) Uani 1 1 d . . .
C49 C 0.844(2) 0.8600(18) 0.0766(16) 0.181(9) Uani 1 1 d . . .
H49A H 0.8545 0.8020 0.1136 0.272 Uiso 1 1 calc R . .
H49B H 0.9190 0.9313 0.1218 0.272 Uiso 1 1 calc R . .
H49C H 0.8378 0.8156 0.0002 0.272 Uiso 1 1 calc R . .
C50 C 0.729(2) 0.9047(15) 0.0682(15) 0.145(9) Uani 1 1 d . . .
N8 N 0.6320(18) 0.9327(12) 0.0580(12) 0.138(6) Uani 1 1 d . . .
C51 C 0.8739(18) 0.4724(14) 0.6507(17) 0.156(9) Uani 1 1 d . . .
H51A H 0.9465 0.5102 0.7275 0.234 Uiso 1 1 calc R . .
H51B H 0.8267 0.3927 0.6385 0.234 Uiso 1 1 calc R . .
H51C H 0.8145 0.5302 0.6426 0.234 Uiso 1 1 calc R . .
C52 C 0.9250(17) 0.4485(14) 0.5654(19) 0.111(6) Uani 1 1 d . . .
N9 N 0.964(2) 0.4454(15) 0.5018(17) 0.190(9) Uani 1 1 d . . .
C53 C 1.0395(16) 0.0911(15) 0.4471(14) 0.127(6) Uani 1 1 d . . .
H53A H 1.1342 0.1005 0.4851 0.191 Uiso 1 1 calc R . .
H53B H 1.0195 0.1543 0.4160 0.191 Uiso 1 1 calc R . .
H53C H 1.0001 0.0065 0.3850 0.191 Uiso 1 1 calc R . .
C54 C 0.9885(18) 0.1083(14) 0.5267(17) 0.130(8) Uani 1 1 d . . .
N10 N 0.9496(17) 0.1306(17) 0.5924(17) 0.201(9) Uani 1 1 d . . .
H5A H 0.267(6) 0.310(4) 0.4877(19) 0.04(2) Uiso 1 1 d D . .
H5B H 0.342(5) 0.310(4) 0.593(3) 0.017(17) Uiso 1 1 d D . .
H10C H 0.596(9) 0.267(6) 0.593(5) 0.10(4) Uiso 1 1 d D . .
H10D H 0.618(17) 0.243(9) 0.499(10) 0.28(9) Uiso 1 1 d D . .

loop_
_atom_site_aniso_label
_atom_site_aniso_U_11
_atom_site_aniso_U_22
_atom_site_aniso_U_33
_atom_site_aniso_U_23
_atom_site_aniso_U_13
_atom_site_aniso_U_12
Mn1 0.0521(10) 0.0413(8) 0.0369(9) 0.0178(7) 0.0214(8) 0.0154(7)
Mn2 0.0559(11) 0.0441(8) 0.0358(10) 0.0173(7) 0.0215(8) 0.0169(8)
S1 0.059(2) 0.116(2) 0.102(3) 0.057(2) 0.005(2) -0.0148(19)
S2 0.064(2) 0.0711(17) 0.084(2) 0.0366(16) 0.0098(17) -0.0006(15)
O1 0.063(5) 0.051(4) 0.051(5) 0.027(4) 0.034(4) 0.030(4)
O2 0.057(5) 0.055(4) 0.043(5) 0.020(4) 0.023(4) 0.030(4)
O3 0.073(6) 0.055(4) 0.063(6) 0.019(4) 0.046(5) 0.028(4)
O4 0.067(6) 0.068(5) 0.056(5) 0.036(4) 0.028(5) 0.035(4)
O5 0.066(5) 0.047(4) 0.044(5) 0.022(4) 0.029(4) 0.014(4)
O6 0.065(5) 0.046(4) 0.033(4) 0.025(3) 0.021(4) 0.021(3)
O7 0.063(5) 0.061(4) 0.039(5) 0.023(4) 0.029(4) 0.027(4)
O8 0.074(6) 0.085(5) 0.052(6) 0.036(4) 0.026(5) 0.043(5)
O9 0.072(6) 0.080(5) 0.053(6) 0.035(4) 0.036(5) 0.035(5)
O10 0.060(5) 0.034(3) 0.046(5) 0.007(3) 0.020(4) 0.008(3)
N1 0.043(5) 0.036(4) 0.031(4) 0.015(3) 0.016(4) 0.019(3)
N2 0.036(4) 0.042(4) 0.031(5) 0.015(3) 0.012(4) 0.010(3)
N3 0.062(7) 0.054(5) 0.075(7) 0.036(5) 0.033(6) 0.009(5)
N4 0.057(6) 0.039(4) 0.048(6) 0.012(4) 0.027(5) 0.025(4)
N5 0.071(6) 0.046(5) 0.044(6) 0.023(4) 0.032(5) 0.015(4)
N6 0.064(7) 0.066(6) 0.071(7) 0.027(5) 0.020(6) 0.010(5)
C1 0.038(7) 0.030(5) 0.048(8) 0.023(5) 0.017(6) 0.006(5)
C2 0.053(7) 0.035(5) 0.045(7) 0.020(5) 0.021(6) 0.015(5)
C3 0.086(9) 0.064(7) 0.059(8) 0.040(6) 0.044(7) 0.035(6)
C4 0.087(9) 0.068(7) 0.032(6) 0.026(6) 0.024(6) 0.024(6)
C5 0.070(8) 0.055(7) 0.054(9) 0.027(6) 0.029(7) 0.010(6)
C6 0.057(8) 0.037(5) 0.039(7) 0.019(5) 0.022(6) 0.014(5)
C7 0.074(8) 0.040(5) 0.046(7) 0.025(5) 0.027(6) 0.018(5)
C8 0.052(6) 0.049(5) 0.062(7) 0.029(5) 0.037(5) 0.020(4)
C9 0.051(6) 0.033(4) 0.049(6) 0.011(4) 0.025(5) 0.013(4)
C10 0.063(7) 0.066(6) 0.052(8) 0.020(5) 0.034(6) 0.032(5)
C11 0.075(8) 0.071(6) 0.057(7) 0.018(6) 0.027(6) 0.035(5)
C12 0.080(8) 0.067(6) 0.070(8) 0.029(6) 0.039(7) 0.048(6)
C13 0.066(8) 0.066(6) 0.066(8) 0.032(6) 0.035(7) 0.030(6)
C14 0.057(7) 0.044(5) 0.036(7) 0.008(5) 0.022(6) 0.018(5)
C15 0.039(6) 0.046(6) 0.039(7) 0.017(5) 0.019(5) 0.012(5)
C16 0.088(10) 0.057(7) 0.039(8) 0.019(6) 0.025(7) 0.019(7)
C17 0.079(9) 0.074(7) 0.032(7) 0.018(6) 0.025(6) 0.033(7)
C18 0.061(8) 0.057(7) 0.062(9) 0.034(6) 0.007(7) 0.014(6)
C19 0.047(7) 0.064(7) 0.040(8) 0.025(6) 0.010(6) 0.015(6)
C20 0.040(7) 0.045(6) 0.032(7) 0.012(5) 0.007(5) 0.000(5)
C21 0.080(9) 0.090(8) 0.078(10) 0.038(7) 0.049(8) 0.037(7)
C22 0.085(10) 0.121(11) 0.083(10) 0.063(9) 0.044(8) 0.074(9)
C23 0.063(8) 0.061(6) 0.080(9) 0.047(6) 0.041(7) 0.025(6)
C24 0.059(8) 0.035(5) 0.031(7) 0.021(5) 0.004(6) 0.002(5)
C25 0.056(7) 0.038(5) 0.046(7) 0.019(5) 0.020(6) 0.016(5)
C26 0.068(8) 0.076(7) 0.038(7) 0.026(6) 0.015(6) 0.029(6)
C27 0.103(11) 0.060(7) 0.031(7) 0.020(6) 0.017(7) 0.016(7)
C28 0.088(10) 0.063(7) 0.039(8) 0.019(6) 0.031(7) 0.027(7)
C29 0.078(9) 0.040(5) 0.034(7) 0.012(5) 0.020(6) 0.017(6)
C30 0.075(8) 0.041(5) 0.042(7) 0.016(5) 0.031(6) 0.015(5)
C31 0.052(6) 0.042(4) 0.040(5) 0.012(4) 0.023(4) 0.015(4)
C32 0.057(6) 0.045(5) 0.052(6) 0.026(5) 0.028(5) 0.015(4)
C33 0.049(6) 0.053(6) 0.057(7) 0.027(5) 0.017(5) 0.022(5)
C34 0.074(8) 0.059(6) 0.059(7) 0.017(5) 0.029(6) 0.029(5)
C35 0.069(7) 0.055(5) 0.067(7) 0.009(5) 0.038(6) 0.023(5)
C36 0.085(9) 0.059(6) 0.065(9) 0.026(6) 0.038(7) 0.033(6)
C37 0.037(6) 0.043(5) 0.067(8) 0.035(6) 0.018(6) 0.011(5)
C38 0.064(9) 0.045(6) 0.039(7) 0.022(6) 0.025(7) 0.015(6)
C39 0.078(9) 0.067(7) 0.041(8) 0.032(6) 0.020(7) 0.025(6)
C40 0.101(10) 0.062(7) 0.050(8) 0.035(6) 0.033(7) 0.023(6)
C41 0.077(9) 0.058(7) 0.044(8) 0.008(6) 0.033(7) 0.005(6)
C42 0.057(8) 0.047(6) 0.054(8) 0.015(6) 0.031(7) 0.010(6)
C43 0.059(8) 0.039(6) 0.044(8) 0.009(5) 0.025(7) 0.002(6)
C44 0.089(10) 0.084(9) 0.106(12) 0.051(8) 0.051(9) 0.052(8)
C45 0.111(11) 0.082(8) 0.071(9) 0.018(7) 0.065(9) 0.047(8)
C46 0.055(8) 0.069(7) 0.052(7) 0.038(6) 0.018(6) 0.026(6)
C47 0.23(3) 0.62(5) 0.26(3) 0.35(3) 0.21(2) 0.30(3)
C48 0.086(10) 0.156(13) 0.104(12) 0.093(10) 0.047(10) 0.044(10)
N7 0.115(10) 0.118(8) 0.128(12) 0.052(7) 0.067(9) 0.016(8)
C49 0.20(2) 0.231(19) 0.147(18) 0.096(15) 0.081(16) 0.144(17)
C50 0.30(3) 0.143(12) 0.123(13) 0.105(11) 0.162(17) 0.176(16)
N8 0.234(18) 0.128(9) 0.124(12) 0.083(8) 0.112(12) 0.123(10)
C51 0.125(15) 0.138(14) 0.20(2) 0.022(13) 0.109(16) 0.001(12)
C52 0.082(12) 0.081(9) 0.162(19) 0.045(11) 0.056(12) -0.014(8)
N9 0.22(2) 0.135(12) 0.22(2) 0.028(12) 0.141(18) -0.032(12)
C53 0.096(13) 0.150(14) 0.114(15) 0.036(11) 0.047(11) 0.004(11)
C54 0.098(14) 0.099(10) 0.145(19) -0.013(11) 0.069(13) 0.008(9)
N10 0.126(14) 0.224(15) 0.187(18) -0.028(12) 0.114(14) -0.016(11)

loop_
_atom_type_symbol
_atom_type_description
_atom_type_scat_dispersion_real
_atom_type_scat_dispersion_imag
_atom_type_scat_source
C C 0.0033 0.0016 'International Tables Vol C Tables 4.2.6.8 and 6.1.1.4'
H H 0.0000 0.0000 'International Tables Vol C Tables 4.2.6.8 and 6.1.1.4'
N N 0.0061 0.0033 'International Tables Vol C Tables 4.2.6.8 and 6.1.1.4'
O O 0.0106 0.0060 'International Tables Vol C Tables 4.2.6.8 and 6.1.1.4'
S S 0.1246 0.1234 'International Tables Vol C Tables 4.2.6.8 and 6.1.1.4'
Mn Mn 0.3368 0.7283 'International Tables Vol C Tables 4.2.6.8 and 6.1.1.4'

loop_
_geom_angle_atom_site_label_1
_geom_angle_atom_site_label_2
_geom_angle_atom_site_label_3
_geom_angle
_geom_angle_site_symmetry_1
_geom_angle_site_symmetry_3
_geom_angle_publ_flag
O2 Mn1 O1 92.0(3) . . y
O2 Mn1 N2 92.5(3) . . y
O1 Mn1 N2 174.9(4) . . y
O2 Mn1 N1 173.0(4) . . y
O1 Mn1 N1 90.8(3) . . y
N2 Mn1 N1 84.5(4) . . y
O2 Mn1 N3 91.8(4) . . y
O1 Mn1 N3 95.2(3) . . y
N2 Mn1 N3 87.0(4) . . y
N1 Mn1 N3 94.2(3) . . y
O2 Mn1 O5 91.2(3) . . y
O1 Mn1 O5 90.8(3) . . y
N2 Mn1 O5 86.7(3) . . y
N1 Mn1 O5 82.4(3) . . y
N3 Mn1 O5 173.1(3) . . y
O6 Mn2 O7 92.9(3) . . y
O6 Mn2 N5 173.7(4) . . y
O7 Mn2 N5 92.7(3) . . y
O6 Mn2 N4 91.8(3) . . y
O7 Mn2 N4 171.5(4) . . y
N5 Mn2 N4 82.2(4) . . y
O6 Mn2 N6 92.5(4) . . y
O7 Mn2 N6 95.7(4) . . y
N5 Mn2 N6 89.9(4) . . y
N4 Mn2 N6 91.2(4) . . y
O6 Mn2 O10 89.6(3) . . y
O7 Mn2 O10 90.7(3) . . y
N5 Mn2 O10 87.4(3) . . y
N4 Mn2 O10 82.2(3) . . y
N6 Mn2 O10 173.1(4) . . y
C1 O1 Mn1 128.6(6) . . ?
C20 O2 Mn1 128.5(7) . . ?
C2 O3 C21 117.1(9) . . ?
C19 O4 C22 118.8(10) . . ?
Mn1 O5 H5A 123(5) . . ?
Mn1 O5 H5B 103(3) . . ?
H5A O5 H5B 104(3) . . ?
C24 O6 Mn2 128.4(6) . . ?
C43 O7 Mn2 128.7(7) . . ?
C25 O8 C44 118.2(9) . . ?
C42 O9 C45 116.2(10) . . ?
Mn2 O10 H10C 106(6) . . ?
Mn2 O10 H10D 117(10) . . ?
H10C O10 H10D 104(3) . . ?
C7 N1 C8 122.1(9) . . ?
C7 N1 Mn1 127.2(8) . . ?
C8 N1 Mn1 110.3(6) . . ?
C14 N2 C9 122.4(8) . . ?
C14 N2 Mn1 125.7(7) . . ?
C9 N2 Mn1 111.6(6) . . ?
C23 N3 Mn1 169.9(9) . . y
C30 N4 C31 124.9(9) . . ?
C30 N4 Mn2 123.0(8) . . ?
C31 N4 Mn2 112.0(7) . . ?
C37 N5 C32 122.9(9) . . ?
C37 N5 Mn2 124.9(7) . . ?
C32 N5 Mn2 112.2(6) . . ?
C46 N6 Mn2 176.6(10) . . y
O1 C1 C6 124.0(10) . . ?
O1 C1 C2 117.4(9) . . ?
C6 C1 C2 118.6(11) . . ?
C3 C2 O3 127.3(10) . . ?
C3 C2 C1 120.2(10) . . ?
O3 C2 C1 112.5(10) . . ?
C2 C3 C4 123.0(11) . . ?
C2 C3 H3 118.5 . . ?
C4 C3 H3 118.5 . . ?
C5 C4 C3 117.9(12) . . ?
C5 C4 H4 121.1 . . ?
C3 C4 H4 121.1 . . ?
C4 C5 C6 122.3(12) . . ?
C4 C5 H5 118.8 . . ?
C6 C5 H5 118.8 . . ?
C5 C6 C1 118.0(11) . . ?
C5 C6 C7 118.9(11) . . ?
C1 C6 C7 123.0(12) . . ?
N1 C7 C6 125.2(11) . . ?
N1 C7 H7 117.4 . . ?
C6 C7 H7 117.4 . . ?
C9 C8 N1 108.1(7) . . ?
C9 C8 C13 112.4(7) . . ?
N1 C8 C13 114.8(8) . . ?
C9 C8 H8 107.1 . . ?
N1 C8 H8 107.1 . . ?
C13 C8 H8 107.1 . . ?
N2 C9 C8 107.4(6) . . ?
N2 C9 C10 115.6(8) . . ?
C8 C9 C10 112.2(7) . . ?
N2 C9 H9 107.1 . . ?
C8 C9 H9 107.1 . . ?
C10 C9 H9 107.1 . . ?
C9 C10 C11 109.1(9) . . ?
C9 C10 H10A 109.9 . . ?
C11 C10 H10A 109.9 . . ?
C9 C10 H10B 109.9 . . ?
C11 C10 H10B 109.9 . . ?
H10A C10 H10B 108.3 . . ?
C12 C11 C10 112.2(7) . . ?
C12 C11 H11A 109.2 . . ?
C10 C11 H11A 109.2 . . ?
C12 C11 H11B 109.2 . . ?
C10 C11 H11B 109.2 . . ?
H11A C11 H11B 107.9 . . ?
C11 C12 C13 113.7(9) . . ?
C11 C12 H12A 108.8 . . ?
C13 C12 H12A 108.8 . . ?
C11 C12 H12B 108.8 . . ?
C13 C12 H12B 108.8 . . ?
H12A C12 H12B 107.7 . . ?
C12 C13 C8 108.9(9) . . ?
C12 C13 H13A 109.9 . . ?
C8 C13 H13A 109.9 . . ?
C12 C13 H13B 109.9 . . ?
C8 C13 H13B 109.9 . . ?
H13A C13 H13B 108.3 . . ?
N2 C14 C15 128.2(10) . . ?
N2 C14 H14 115.9 . . ?
C15 C14 H14 115.9 . . ?
C16 C15 C20 120.6(10) . . ?
C16 C15 C14 120.0(10) . . ?
C20 C15 C14 119.4(10) . . ?
C17 C16 C15 121.6(11) . . ?
C17 C16 H16 119.2 . . ?
C15 C16 H16 119.2 . . ?
C16 C17 C18 117.8(12) . . ?
C16 C17 H17 121.1 . . ?
C18 C17 H17 121.1 . . ?
C19 C18 C17 123.4(11) . . ?
C19 C18 H18 118.3 . . ?
C17 C18 H18 118.3 . . ?
C18 C19 O4 126.2(11) . . ?
C18 C19 C20 119.8(11) . . ?
O4 C19 C20 114.0(11) . . ?
O2 C20 C19 117.5(10) . . ?
O2 C20 C15 125.7(10) . . ?
C19 C20 C15 116.8(11) . . ?
O3 C21 H21A 109.5 . . ?
O3 C21 H21B 109.5 . . ?
H21A C21 H21B 109.5 . . ?
O3 C21 H21C 109.5 . . ?
H21A C21 H21C 109.5 . . ?
H21B C21 H21C 109.5 . . ?
O4 C22 H22A 109.5 . . ?
O4 C22 H22B 109.5 . . ?
H22A C22 H22B 109.5 . . ?
O4 C22 H22C 109.5 . . ?
H22A C22 H22C 109.5 . . ?
H22B C22 H22C 109.5 . . ?
N3 C23 S1 179.5(12) . . y
O6 C24 C29 123.5(10) . . ?
O6 C24 C25 118.1(10) . . ?
C29 C24 C25 118.3(11) . . ?
O8 C25 C26 125.4(10) . . ?
O8 C25 C24 113.3(11) . . ?
C26 C25 C24 121.3(11) . . ?
C27 C26 C25 119.1(11) . . ?
C27 C26 H26 120.5 . . ?
C25 C26 H26 120.5 . . ?
C26 C27 C28 121.2(12) . . ?
C26 C27 H27 119.4 . . ?
C28 C27 H27 119.4 . . ?
C27 C28 C29 120.4(11) . . ?
C27 C28 H28 119.8 . . ?
C29 C28 H28 119.8 . . ?
C24 C29 C28 119.6(11) . . ?
C24 C29 C30 123.1(11) . . ?
C28 C29 C30 117.2(11) . . ?
N4 C30 C29 127.1(11) . . ?
N4 C30 H30 116.5 . . ?
C29 C30 H30 116.5 . . ?
N4 C31 C32 106.6(7) . . ?
N4 C31 C36 116.1(8) . . ?
C32 C31 C36 110.2(7) . . ?
N4 C31 H31 107.9 . . ?
C32 C31 H31 107.9 . . ?
C36 C31 H31 107.9 . . ?
N5 C32 C31 105.5(6) . . ?
N5 C32 C33 115.7(8) . . ?
C31 C32 C33 112.6(8) . . ?
N5 C32 H32 107.6 . . ?
C31 C32 H32 107.6 . . ?
C33 C32 H32 107.6 . . ?
C32 C33 C34 108.8(8) . . ?
C32 C33 H33A 109.9 . . ?
C34 C33 H33A 109.9 . . ?
C32 C33 H33B 109.9 . . ?
C34 C33 H33B 109.9 . . ?
H33A C33 H33B 108.3 . . ?
C35 C34 C33 111.6(8) . . ?
C35 C34 H34A 109.3 . . ?
C33 C34 H34A 109.3 . . ?
C35 C34 H34B 109.3 . . ?
C33 C34 H34B 109.3 . . ?
H34A C34 H34B 108.0 . . ?
C34 C35 C36 112.2(9) . . ?
C34 C35 H35A 109.2 . . ?
C36 C35 H35A 109.2 . . ?
C34 C35 H35B 109.2 . . ?
C36 C35 H35B 109.2 . . ?
H35A C35 H35B 107.9 . . ?
C35 C36 C31 110.7(9) . . ?
C35 C36 H36A 109.5 . . ?
C31 C36 H36A 109.5 . . ?
C35 C36 H36B 109.5 . . ?
C31 C36 H36B 109.5 . . ?
H36A C36 H36B 108.1 . . ?
N5 C37 C38 126.3(10) . . ?
N5 C37 H37 116.8 . . ?
C38 C37 H37 116.8 . . ?
C43 C38 C39 121.2(11) . . ?
C43 C38 C37 121.6(11) . . ?
C39 C38 C37 117.3(11) . . ?
C40 C39 C38 120.4(11) . . ?
C40 C39 H39 119.8 . . ?
C38 C39 H39 119.8 . . ?
C39 C40 C41 120.4(12) . . ?
C39 C40 H40 119.8 . . ?
C41 C40 H40 119.8 . . ?
C42 C41 C40 119.9(11) . . ?
C42 C41 H41 120.1 . . ?
C40 C41 H41 120.1 . . ?
C41 C42 O9 125.8(10) . . ?
C41 C42 C43 121.8(11) . . ?
O9 C42 C43 112.5(11) . . ?
O7 C43 C38 125.2(11) . . ?
O7 C43 C42 118.4(11) . . ?
C38 C43 C42 116.4(12) . . ?
O8 C44 H44A 109.5 . . ?
O8 C44 H44B 109.5 . . ?
H44A C44 H44B 109.5 . . ?
O8 C44 H44C 109.5 . . ?
H44A C44 H44C 109.5 . . ?
H44B C44 H44C 109.5 . . ?
O9 C45 H45A 109.5 . . ?
O9 C45 H45B 109.5 . . ?
H45A C45 H45B 109.5 . . ?
O9 C45 H45C 109.5 . . ?
H45A C45 H45C 109.5 . . ?
H45B C45 H45C 109.5 . . ?
N6 C46 S2 178.1(11) . . y
C48 C47 H47A 109.5 . . ?
C48 C47 H47B 109.5 . . ?
H47A C47 H47B 109.5 . . ?
C48 C47 H47C 109.5 . . ?
H47A C47 H47C 109.5 . . ?
H47B C47 H47C 109.5 . . ?
N7 C48 C47 177(2) . . ?
C50 C49 H49A 109.5 . . ?
C50 C49 H49B 109.5 . . ?
H49A C49 H49B 109.5 . . ?
C50 C49 H49C 109.5 . . ?
H49A C49 H49C 109.5 . . ?
H49B C49 H49C 109.5 . . ?
N8 C50 C49 176(2) . . ?
C52 C51 H51A 109.5 . . ?
C52 C51 H51B 109.5 . . ?
H51A C51 H51B 109.5 . . ?
C52 C51 H51C 109.5 . . ?
H51A C51 H51C 109.5 . . ?
H51B C51 H51C 109.5 . . ?
N9 C52 C51 171(2) . . ?
C54 C53 H53A 109.5 . . ?
C54 C53 H53B 109.5 . . ?
H53A C53 H53B 109.5 . . ?
C54 C53 H53C 109.5 . . ?
H53A C53 H53C 109.5 . . ?
H53B C53 H53C 109.5 . . ?
N10 C54 C53 175(2) . . ?

loop_
_geom_bond_atom_site_label_1
_geom_bond_atom_site_label_2
_geom_bond_distance
_geom_bond_site_symmetry_2
_geom_bond_publ_flag
Mn1 O2 1.892(8) . y
Mn1 O1 1.904(7) . y
Mn1 N2 1.987(8) . y
Mn1 N1 1.992(8) . y
Mn1 N3 2.222(9) . y
Mn1 O5 2.291(7) . y
Mn2 O6 1.875(7) . y
Mn2 O7 1.879(7) . y
Mn2 N5 1.972(9) . y
Mn2 N4 1.993(9) . y
Mn2 N6 2.207(10) . y
Mn2 O10 2.309(7) . y
S1 C23 1.615(12) . y
S2 C46 1.647(12) . y
O1 C1 1.311(12) . ?
O2 C20 1.326(13) . ?
O3 C2 1.368(13) . ?
O3 C21 1.431(12) . ?
O4 C19 1.376(13) . ?
O4 C22 1.387(12) . ?
O5 H5A 0.850(19) . ?
O5 H5B 0.866(19) . ?
O6 C24 1.308(12) . ?
O7 C43 1.324(14) . ?
O8 C25 1.363(14) . ?
O8 C44 1.472(13) . ?
O9 C42 1.384(14) . ?
O9 C45 1.424(12) . ?
O10 H10C 0.86(2) . ?
O10 H10D 0.86(2) . ?
N1 C7 1.252(13) . ?
N1 C8 1.519(10) . ?
N2 C14 1.274(13) . ?
N2 C9 1.502(11) . ?
N3 C23 1.149(12) . y
N4 C30 1.279(13) . ?
N4 C31 1.455(11) . ?
N5 C37 1.310(13) . ?
N5 C32 1.486(10) . ?
N6 C46 1.143(12) . y
C1 C6 1.410(14) . ?
C1 C2 1.430(14) . ?
C2 C3 1.327(15) . ?
C3 C4 1.385(16) . ?
C3 H3 0.9300 . ?
C4 C5 1.375(15) . ?
C4 H4 0.9300 . ?
C5 C6 1.403(15) . ?
C5 H5 0.9300 . ?
C6 C7 1.434(14) . ?
C7 H7 0.9300 . ?
C8 C9 1.504(11) . ?
C8 C13 1.526(13) . ?
C8 H8 0.9800 . ?
C9 C10 1.515(12) . ?
C9 H9 0.9800 . ?
C10 C11 1.540(13) . ?
C10 H10A 0.9700 . ?
C10 H10B 0.9700 . ?
C11 C12 1.504(12) . ?
C11 H11A 0.9700 . ?
C11 H11B 0.9700 . ?
C12 C13 1.519(13) . ?
C12 H12A 0.9700 . ?
C12 H12B 0.9700 . ?
C13 H13A 0.9700 . ?
C13 H13B 0.9700 . ?
C14 C15 1.451(15) . ?
C14 H14 0.9300 . ?
C15 C16 1.387(15) . ?
C15 C20 1.444(14) . ?
C16 C17 1.343(16) . ?
C16 H16 0.9300 . ?
C17 C18 1.416(15) . ?
C17 H17 0.9300 . ?
C18 C19 1.348(15) . ?
C18 H18 0.9300 . ?
C19 C20 1.407(16) . ?
C21 H21A 0.9600 . ?
C21 H21B 0.9600 . ?
C21 H21C 0.9600 . ?
C22 H22A 0.9600 . ?
C22 H22B 0.9600 . ?
C22 H22C 0.9600 . ?
C24 C29 1.382(15) . ?
C24 C25 1.422(16) . ?
C25 C26 1.409(16) . ?
C26 C27 1.350(14) . ?
C26 H26 0.9300 . ?
C27 C28 1.391(16) . ?
C27 H27 0.9300 . ?
C28 C29 1.418(15) . ?
C28 H28 0.9300 . ?
C29 C30 1.426(16) . ?
C30 H30 0.9300 . ?
C31 C32 1.512(11) . ?
C31 C36 1.541(12) . ?
C31 H31 0.9800 . ?
C32 C33 1.541(13) . ?
C32 H32 0.9800 . ?
C33 C34 1.548(13) . ?
C33 H33A 0.9700 . ?
C33 H33B 0.9700 . ?
C34 C35 1.496(12) . ?
C34 H34A 0.9700 . ?
C34 H34B 0.9700 . ?
C35 C36 1.517(14) . ?
C35 H35A 0.9700 . ?
C35 H35B 0.9700 . ?
C36 H36A 0.9700 . ?
C36 H36B 0.9700 . ?
C37 C38 1.448(14) . ?
C37 H37 0.9300 . ?
C38 C43 1.403(16) . ?
C38 C39 1.421(15) . ?
C39 C40 1.351(16) . ?
C39 H39 0.9300 . ?
C40 C41 1.403(17) . ?
C40 H40 0.9300 . ?
C41 C42 1.378(15) . ?
C41 H41 0.9300 . ?
C42 C43 1.429(15) . ?
C44 H44A 0.9600 . ?
C44 H44B 0.9600 . ?
C44 H44C 0.9600 . ?
C45 H45A 0.9600 . ?
C45 H45B 0.9600 . ?
C45 H45C 0.9600 . ?
C47 C48 1.45(2) . ?
C47 H47A 0.9600 . ?
C47 H47B 0.9600 . ?
C47 H47C 0.9600 . ?
C48 N7 1.095(17) . ?
C49 C50 1.38(2) . ?
C49 H49A 0.9600 . ?
C49 H49B 0.9600 . ?
C49 H49C 0.9600 . ?
C50 N8 1.12(2) . ?
C51 C52 1.45(2) . ?
C51 H51A 0.9600 . ?
C51 H51B 0.9600 . ?
C51 H51C 0.9600 . ?
C52 N9 1.12(2) . ?
C53 C54 1.39(2) . ?
C53 H53A 0.9600 . ?
C53 H53B 0.9600 . ?
C53 H53C 0.9600 . ?
C54 N10 1.11(2) . ?
